data_1539785
loop_
_publ_author_name
'Engel, G.'
'Deppisch, B.'

_publ_section_title
;
 Die Kristallstruktur von Pb5 (Ge O4)2 S O4 und Pb5 (Ge O4)2 Cr O4, zweier
 Bleiapatite mit unbesetzten Halogenlagen
;
_journal_name_full 'Zeitschrift fuer Anorganische und Allgemeine Chemie'
_journal_page_first 131
_journal_page_last 140
_journal_volume 562
_journal_year 1988
_chemical_formula_sum 'Ge2 O12 Pb5 S'
_chemical_name_systematic 'Pb5 (Ge O4)2 (S O4)'
_space_group_IT_number 176
_symmetry_space_group_name_Hall '-P 6c'
_symmetry_space_group_name_H-M 'P 63/m'
_cell_angle_alpha 90
_cell_angle_beta 90
_cell_angle_gamma 120
_cell_formula_units_Z 2
_cell_length_a 10.058
_cell_length_b 10.058
_cell_length_c 7.416
_cell_volume 649.716
_citation_journal_id_ASTM ZAACAB
_cod_data_source_file Engel_ZAACAB_1988_6.cif
_cod_data_source_block Ge2O12Pb5S1
_cod_original_formula_sum 'Ge2 O12 Pb5 S1'
_cod_database_code 1539785

loop_
_symmetry_equiv_pos_as_xyz
x,y,z
x-y,x,z+1/2
-y,x-y,z
-x,-y,z+1/2
-x+y,-x,z
y,-x+y,z+1/2
-x,-y,-z
-x+y,-x,-z-1/2
y,-x+y,-z
x,y,-z-1/2
x-y,x,-z
-y,x-y,-z-1/2

loop_
_atom_site_label
_atom_site_type_symbol
_atom_site_fract_x
_atom_site_fract_y
_atom_site_fract_z
_atom_site_occupancy
_atom_site_U_iso_or_equiv
O1 O-2 0.4863 0.3095 0.25 1 0.0
Pb1 Pb+2 0.3333 0.6667 -0.0048 1 0.0
S1 S+6 0.3825 0.3985 0.25 0.3333 0.0
Pb2 Pb+2 0.2546 0.003 0.25 1 0.0
O3 O-2 0.2698 0.3523 0.0754 1 0.0
O2 O-2 0.4949 0.5911 0.25 1 0.0
Ge1 Ge+4 0.3825 0.3985 0.25 0.6667 0.0
